data_2239062
loop_
_publ_author_name
'Mague, Joel T.'
'Abdel-Aziz, Alaa A.-M.'
'El-Azab, Adel S.'
'Alanazi, Amer M.'

_publ_section_title
;
 1-Acetyl-5-methoxy-4-(phenylsulfanyl)imidazolidin-2-one
;
_journal_coeditor_code SU2683
_journal_issue 2
_journal_name_full 'Acta Crystallographica Section E'
_journal_page_first o145
_journal_page_last o146
_journal_paper_doi 10.1107/S1600536814000117
_journal_volume 70
_journal_year 2014
_chemical_formula_iupac 'C12 H14 N2 O3 S'
_chemical_formula_moiety 'C12 H14 N2 O3 S'
_chemical_formula_sum 'C12 H14 N2 O3 S'
_chemical_formula_weight 266.31
_chemical_name_systematic
;
1-Acetyl-5-methoxy-4-(phenylsulfanyl)imidazolidin-2-one
;
_space_group_IT_number 2
_symmetry_cell_setting triclinic
_symmetry_space_group_name_Hall '-P 1'
_symmetry_space_group_name_H-M 'P -1'
_atom_sites_solution_hydrogens geom
_atom_sites_solution_primary direct
_atom_sites_solution_secondary difmap
_audit_creation_method SHELXL-97
_cell_angle_alpha 93.0660(10)
_cell_angle_beta 105.8690(10)
_cell_angle_gamma 111.5740(10)
_cell_formula_units_Z 4
_cell_length_a 9.0371(8)
_cell_length_b 12.0642(10)
_cell_length_c 12.8369(11)
_cell_measurement_reflns_used 9891
_cell_measurement_temperature 100(2)
_cell_measurement_theta_max 29.07
_cell_measurement_theta_min 2.27
_cell_volume 1233.20(18)
_computing_cell_refinement 'SAINT (Bruker, 2010)'
_computing_data_collection 'APEX2 (Bruker, 2010)'
_computing_data_reduction 'SAINT (Bruker, 2010)'
_computing_molecular_graphics 'DIAMOND (Brandenburg & Putz, 2012)'
_computing_publication_material 'SHELXTL (Sheldrick, 2008)'
_computing_structure_refinement 'SHELXL97 (Sheldrick, 2008)'
_computing_structure_solution 'SHELXS97 (Sheldrick, 2008)'
_diffrn_ambient_temperature 100(2)
_diffrn_measured_fraction_theta_full 0.990
_diffrn_measured_fraction_theta_max 0.939
_diffrn_measurement_device_type 'Bruker SMART APEX CCD'
_diffrn_measurement_method '\f and \w scans'
_diffrn_radiation_monochromator graphite
_diffrn_radiation_source 'fine-focus sealed tube'
_diffrn_radiation_type MoK\a
_diffrn_radiation_wavelength 0.71073
_diffrn_reflns_av_R_equivalents 0.0336
_diffrn_reflns_av_sigmaI/netI 0.0300
_diffrn_reflns_limit_h_max 11
_diffrn_reflns_limit_h_min -12
_diffrn_reflns_limit_k_max 16
_diffrn_reflns_limit_k_min -16
_diffrn_reflns_limit_l_max 17
_diffrn_reflns_limit_l_min -17
_diffrn_reflns_number 22009
_diffrn_reflns_theta_full 28.00
_diffrn_reflns_theta_max 29.11
_diffrn_reflns_theta_min 1.84
_exptl_absorpt_coefficient_mu 0.264
_exptl_absorpt_correction_T_max 0.9740
_exptl_absorpt_correction_T_min 0.8474
_exptl_absorpt_correction_type multi-scan
_exptl_absorpt_process_details '(SADABS; Bruker, 2010)'
_exptl_crystal_colour colourless
_exptl_crystal_density_diffrn 1.434
_exptl_crystal_density_method 'not measured'
_exptl_crystal_description rod
_exptl_crystal_F_000 560
_exptl_crystal_size_max 0.25
_exptl_crystal_size_mid 0.14
_exptl_crystal_size_min 0.10
_refine_diff_density_max 0.484
_refine_diff_density_min -0.348
_refine_ls_extinction_method none
_refine_ls_goodness_of_fit_ref 1.034
_refine_ls_hydrogen_treatment constr
_refine_ls_matrix_type full
_refine_ls_number_parameters 329
_refine_ls_number_reflns 6246
_refine_ls_number_restraints 0
_refine_ls_restrained_S_all 1.034
_refine_ls_R_factor_all 0.0395
_refine_ls_R_factor_gt 0.0343
_refine_ls_shift/su_max 0.001
_refine_ls_shift/su_mean 0.000
_refine_ls_structure_factor_coef Fsqd
_refine_ls_weighting_details 'calc w=1/[\s^2^(Fo^2^)+(0.0516P)^2^+0.3898P] where P=(Fo^2^+2Fc^2^)/3'
_refine_ls_weighting_scheme calc
_refine_ls_wR_factor_gt 0.0898
_refine_ls_wR_factor_ref 0.0945
_reflns_number_gt 5490
_reflns_number_total 6246
_reflns_threshold_expression I>2\s(I)
_cod_data_source_file su2683sup1.cif
_cod_data_source_block I
_cod_database_code 2239062
_cod_database_fobs_code 2239062

loop_
_symmetry_equiv_pos_as_xyz
'x, y, z'
'-x, -y, -z'

loop_
_atom_site_type_symbol
_atom_site_label
_atom_site_fract_x
_atom_site_fract_y
_atom_site_fract_z
_atom_site_U_iso_or_equiv
_atom_site_adp_type
_atom_site_calc_flag
_atom_site_refinement_flags
_atom_site_occupancy
_atom_site_symmetry_multiplicity
S S1 0.04876(4) 0.16574(3) 0.33282(2) 0.01531(8) Uani d . 1 1
O O1 0.00144(11) -0.07345(8) 0.32035(7) 0.01676(18) Uani d . 1 1
O O2 0.08977(13) -0.24894(9) 0.16722(8) 0.0265(2) Uani d . 1 1
O O3 -0.25546(11) -0.12264(8) -0.01801(7) 0.01828(18) Uani d . 1 1
N N1 -0.09455(13) 0.04366(9) 0.11887(8) 0.0155(2) Uani d . 1 1
H H1N -0.1380 0.0929 0.0891 0.019 Uiso d R 1 1
N N2 -0.03201(12) -0.11728(9) 0.13027(8) 0.0144(2) Uani d . 1 1
C C1 0.11335(15) 0.31463(10) 0.30058(9) 0.0145(2) Uani d . 1 1
C C2 0.28336(16) 0.38990(11) 0.33308(11) 0.0193(2) Uani d . 1 1
H H2 0.3646 0.3607 0.3696 0.023 Uiso calc R 1 1
C C3 0.33403(16) 0.50771(12) 0.31202(12) 0.0228(3) Uani d . 1 1
H H3 0.4501 0.5583 0.3330 0.027 Uiso calc R 1 1
C C4 0.21611(17) 0.55186(12) 0.26060(11) 0.0205(3) Uani d . 1 1
H H4 0.2510 0.6327 0.2472 0.025 Uiso calc R 1 1
C C5 0.04669(16) 0.47702(12) 0.22883(10) 0.0197(2) Uani d . 1 1
H H5 -0.0342 0.5070 0.1934 0.024 Uiso calc R 1 1
C C6 -0.00562(15) 0.35878(11) 0.24838(10) 0.0178(2) Uani d . 1 1
H H6 -0.1218 0.3081 0.2264 0.021 Uiso calc R 1 1
C C7 0.05695(14) 0.08366(10) 0.21295(9) 0.0131(2) Uani d . 1 1
H H7 0.1554 0.1347 0.1912 0.016 Uiso calc R 1 1
C C8 0.07070(14) -0.03672(10) 0.23658(9) 0.0137(2) Uani d . 1 1
H H8 0.1896 -0.0288 0.2567 0.016 Uiso calc R 1 1
C C9 -0.14064(15) -0.06988(10) 0.06753(9) 0.0137(2) Uani d . 1 1
C C10 -0.01687(16) -0.22561(11) 0.10365(10) 0.0172(2) Uani d . 1 1
C C11 -0.13220(18) -0.30806(11) -0.00263(11) 0.0217(3) Uani d . 1 1
H H11A -0.1031 -0.3779 -0.0115 0.033 Uiso calc R 1 1
H H11B -0.1205 -0.2641 -0.0639 0.033 Uiso calc R 1 1
H H11C -0.2483 -0.3360 -0.0019 0.033 Uiso calc R 1 1
C C12 0.05831(19) -0.15414(13) 0.38084(11) 0.0250(3) Uani d . 1 1
H H12A -0.0011 -0.2364 0.3385 0.037 Uiso calc R 1 1
H H12B 0.0359 -0.1526 0.4513 0.037 Uiso calc R 1 1
H H12C 0.1791 -0.1286 0.3942 0.037 Uiso calc R 1 1
S S2 0.45632(4) 0.91180(3) 0.63984(2) 0.01550(8) Uani d . 1 1
O O4 0.47788(11) 1.14846(8) 0.66767(7) 0.01680(18) Uani d . 1 1
O O5 0.38711(12) 1.30406(8) 0.81309(8) 0.0219(2) Uani d . 1 1
O O6 0.70722(12) 1.16581(8) 1.01055(7) 0.02057(19) Uani d . 1 1
N N3 0.57467(13) 1.01168(9) 0.86090(8) 0.0165(2) Uani d . 1 1
H H3N 0.6113 0.9619 0.8987 0.020 Uiso d R 1 1
N N4 0.50197(13) 1.16831(9) 0.85376(8) 0.0147(2) Uani d . 1 1
C C13 0.38049(15) 0.75462(11) 0.64573(10) 0.0156(2) Uani d . 1 1
C C14 0.27394(16) 0.67501(12) 0.54824(10) 0.0209(3) Uani d . 1 1
H H14 0.2400 0.7059 0.4835 0.025 Uiso calc R 1 1
C C15 0.21730(17) 0.55073(12) 0.54547(11) 0.0231(3) Uani d . 1 1
H H15 0.1459 0.4971 0.4786 0.028 Uiso calc R 1 1
C C16 0.26439(17) 0.50477(12) 0.63972(12) 0.0226(3) Uani d . 1 1
H H16 0.2245 0.4198 0.6379 0.027 Uiso calc R 1 1
C C17 0.37027(18) 0.58348(12) 0.73695(11) 0.0216(3) Uani d . 1 1
H H17 0.4022 0.5520 0.8017 0.026 Uiso calc R 1 1
C C18 0.42995(16) 0.70802(11) 0.74040(10) 0.0185(2) Uani d . 1 1
H H18 0.5041 0.7613 0.8069 0.022 Uiso calc R 1 1
C C19 0.43039(15) 0.97353(10) 0.76257(9) 0.0134(2) Uani d . 1 1
H H19 0.3302 0.9139 0.7771 0.016 Uiso calc R 1 1
C C20 0.40610(14) 1.09291(10) 0.74557(9) 0.0139(2) Uani d . 1 1
H H20 0.2851 1.0794 0.7258 0.017 Uiso calc R 1 1
C C21 0.60722(15) 1.11992(11) 0.91856(9) 0.0149(2) Uani d . 1 1
C C22 0.49203(16) 1.27940(11) 0.87707(10) 0.0164(2) Uani d . 1 1
C C23 0.61395(18) 1.36279(12) 0.98098(11) 0.0233(3) Uani d . 1 1
H H23A 0.5917 1.4359 0.9886 0.035 Uiso calc R 1 1
H H23B 0.7285 1.3850 0.9784 0.035 Uiso calc R 1 1
H H23C 0.6014 1.3220 1.0440 0.035 Uiso calc R 1 1
C C24 0.35893(17) 1.16093(12) 0.57410(10) 0.0222(3) Uani d . 1 1
H H24A 0.2766 1.0806 0.5347 0.033 Uiso calc R 1 1
H H24B 0.4175 1.2038 0.5250 0.033 Uiso calc R 1 1
H H24C 0.3014 1.2069 0.5986 0.033 Uiso calc R 1 1

loop_
_atom_site_aniso_label
_atom_site_aniso_U_11
_atom_site_aniso_U_22
_atom_site_aniso_U_33
_atom_site_aniso_U_12
_atom_site_aniso_U_13
_atom_site_aniso_U_23
S1 0.01895(15) 0.01327(14) 0.01343(13) 0.00573(11) 0.00561(11) 0.00232(10)
O1 0.0190(4) 0.0173(4) 0.0165(4) 0.0087(3) 0.0062(3) 0.0084(3)
O2 0.0328(5) 0.0231(5) 0.0284(5) 0.0198(4) 0.0046(4) 0.0058(4)
O3 0.0205(4) 0.0160(4) 0.0159(4) 0.0085(4) 0.0008(3) 0.0003(3)
N1 0.0187(5) 0.0136(5) 0.0135(4) 0.0094(4) 0.0001(4) 0.0020(4)
N2 0.0154(5) 0.0123(5) 0.0154(4) 0.0070(4) 0.0028(4) 0.0022(4)
C1 0.0172(5) 0.0122(5) 0.0143(5) 0.0061(4) 0.0055(4) 0.0009(4)
C2 0.0166(6) 0.0163(6) 0.0263(6) 0.0088(5) 0.0058(5) 0.0028(5)
C3 0.0165(6) 0.0156(6) 0.0360(7) 0.0056(5) 0.0089(5) 0.0042(5)
C4 0.0245(6) 0.0155(6) 0.0268(6) 0.0101(5) 0.0124(5) 0.0061(5)
C5 0.0212(6) 0.0193(6) 0.0218(6) 0.0117(5) 0.0064(5) 0.0049(5)
C6 0.0158(5) 0.0181(6) 0.0181(5) 0.0065(5) 0.0041(4) 0.0019(5)
C7 0.0143(5) 0.0122(5) 0.0132(5) 0.0059(4) 0.0039(4) 0.0029(4)
C8 0.0132(5) 0.0132(5) 0.0146(5) 0.0058(4) 0.0032(4) 0.0035(4)
C9 0.0155(5) 0.0140(5) 0.0137(5) 0.0076(4) 0.0053(4) 0.0042(4)
C10 0.0212(6) 0.0141(5) 0.0201(6) 0.0089(5) 0.0094(5) 0.0051(5)
C11 0.0295(7) 0.0140(6) 0.0223(6) 0.0101(5) 0.0077(5) 0.0008(5)
C12 0.0337(7) 0.0231(7) 0.0226(6) 0.0147(6) 0.0092(6) 0.0140(5)
S2 0.01739(15) 0.01489(15) 0.01454(14) 0.00679(11) 0.00530(11) 0.00111(11)
O4 0.0169(4) 0.0185(4) 0.0150(4) 0.0068(3) 0.0048(3) 0.0056(3)
O5 0.0236(5) 0.0193(4) 0.0261(5) 0.0132(4) 0.0063(4) 0.0056(4)
O6 0.0254(5) 0.0183(4) 0.0159(4) 0.0120(4) -0.0006(4) -0.0010(3)
N3 0.0202(5) 0.0145(5) 0.0140(4) 0.0103(4) 0.0000(4) 0.0007(4)
N4 0.0166(5) 0.0139(5) 0.0140(4) 0.0079(4) 0.0033(4) 0.0015(4)
C13 0.0144(5) 0.0149(5) 0.0190(5) 0.0072(4) 0.0062(4) 0.0006(4)
C14 0.0215(6) 0.0206(6) 0.0190(6) 0.0104(5) 0.0022(5) -0.0012(5)
C15 0.0191(6) 0.0187(6) 0.0265(6) 0.0064(5) 0.0030(5) -0.0061(5)
C16 0.0226(6) 0.0146(6) 0.0332(7) 0.0068(5) 0.0142(5) 0.0002(5)
C17 0.0278(7) 0.0205(6) 0.0225(6) 0.0126(5) 0.0126(5) 0.0051(5)
C18 0.0204(6) 0.0177(6) 0.0174(5) 0.0076(5) 0.0062(5) 0.0002(5)
C19 0.0143(5) 0.0128(5) 0.0132(5) 0.0061(4) 0.0038(4) 0.0014(4)
C20 0.0139(5) 0.0137(5) 0.0139(5) 0.0058(4) 0.0038(4) 0.0023(4)
C21 0.0170(5) 0.0144(5) 0.0149(5) 0.0077(5) 0.0050(4) 0.0029(4)
C22 0.0194(6) 0.0138(5) 0.0188(5) 0.0072(5) 0.0090(5) 0.0040(4)
C23 0.0322(7) 0.0152(6) 0.0211(6) 0.0114(5) 0.0042(5) -0.0001(5)
C24 0.0257(7) 0.0235(6) 0.0161(5) 0.0112(5) 0.0021(5) 0.0063(5)

loop_
_atom_type_symbol
_atom_type_description
_atom_type_scat_dispersion_real
_atom_type_scat_dispersion_imag
_atom_type_scat_source
C C 0.0033 0.0016 'International Tables Vol C Tables 4.2.6.8 and 6.1.1.4'
H H 0.0000 0.0000 'International Tables Vol C Tables 4.2.6.8 and 6.1.1.4'
N N 0.0061 0.0033 'International Tables Vol C Tables 4.2.6.8 and 6.1.1.4'
O O 0.0106 0.0060 'International Tables Vol C Tables 4.2.6.8 and 6.1.1.4'
S S 0.1246 0.1234 'International Tables Vol C Tables 4.2.6.8 and 6.1.1.4'

loop_
_geom_angle_atom_site_label_1
_geom_angle_atom_site_label_2
_geom_angle_atom_site_label_3
_geom_angle
C1 S1 C7 99.86(5)
C8 O1 C12 115.46(10)
C9 N1 C7 113.25(10)
C9 N1 H1N 122.1
C7 N1 H1N 123.2
C10 N2 C9 128.26(10)
C10 N2 C8 121.10(10)
C9 N2 C8 110.62(9)
C2 C1 C6 119.69(11)
C2 C1 S1 119.75(9)
C6 C1 S1 120.47(9)
C3 C2 C1 119.98(11)
C3 C2 H2 120.0
C1 C2 H2 120.0
C4 C3 C2 120.41(12)
C4 C3 H3 119.8
C2 C3 H3 119.8
C3 C4 C5 119.56(12)
C3 C4 H4 120.2
C5 C4 H4 120.2
C4 C5 C6 120.64(12)
C4 C5 H5 119.7
C6 C5 H5 119.7
C5 C6 C1 119.71(11)
C5 C6 H6 120.1
C1 C6 H6 120.1
N1 C7 C8 102.27(9)
N1 C7 S1 114.45(8)
C8 C7 S1 111.08(8)
N1 C7 H7 109.6
C8 C7 H7 109.6
S1 C7 H7 109.6
O1 C8 N2 111.86(9)
O1 C8 C7 108.49(9)
N2 C8 C7 101.79(9)
O1 C8 H8 111.4
N2 C8 H8 111.4
C7 C8 H8 111.4
O3 C9 N1 126.89(11)
O3 C9 N2 125.95(11)
N1 C9 N2 107.15(10)
O2 C10 N2 118.56(11)
O2 C10 C11 122.56(11)
N2 C10 C11 118.88(11)
C10 C11 H11A 109.5
C10 C11 H11B 109.5
H11A C11 H11B 109.5
C10 C11 H11C 109.5
H11A C11 H11C 109.5
H11B C11 H11C 109.5
O1 C12 H12A 109.5
O1 C12 H12B 109.5
H12A C12 H12B 109.5
O1 C12 H12C 109.5
H12A C12 H12C 109.5
H12B C12 H12C 109.5
C13 S2 C19 101.64(6)
C20 O4 C24 113.52(9)
C21 N3 C19 113.13(10)
C21 N3 H3N 116.4
C19 N3 H3N 125.0
C22 N4 C21 128.30(10)
C22 N4 C20 119.61(10)
C21 N4 C20 111.81(9)
C14 C13 C18 119.31(11)
C14 C13 S2 117.24(10)
C18 C13 S2 123.35(9)
C15 C14 C13 120.31(12)
C15 C14 H14 119.8
C13 C14 H14 119.8
C16 C15 C14 120.29(12)
C16 C15 H15 119.9
C14 C15 H15 119.9
C15 C16 C17 119.66(12)
C15 C16 H16 120.2
C17 C16 H16 120.2
C16 C17 C18 120.61(12)
C16 C17 H17 119.7
C18 C17 H17 119.7
C17 C18 C13 119.81(11)
C17 C18 H18 120.1
C13 C18 H18 120.1
N3 C19 C20 102.59(9)
N3 C19 S2 115.63(8)
C20 C19 S2 109.31(8)
N3 C19 H19 109.7
C20 C19 H19 109.7
S2 C19 H19 109.7
O4 C20 N4 108.69(9)
O4 C20 C19 111.93(9)
N4 C20 C19 101.96(9)
O4 C20 H20 111.3
N4 C20 H20 111.3
C19 C20 H20 111.3
O6 C21 N3 126.56(11)
O6 C21 N4 126.45(11)
N3 C21 N4 106.99(10)
O5 C22 N4 119.20(11)
O5 C22 C23 123.21(11)
N4 C22 C23 117.59(11)
C22 C23 H23A 109.5
C22 C23 H23B 109.5
H23A C23 H23B 109.5
C22 C23 H23C 109.5
H23A C23 H23C 109.5
H23B C23 H23C 109.5
O4 C24 H24A 109.5
O4 C24 H24B 109.5
H24A C24 H24B 109.5
O4 C24 H24C 109.5
H24A C24 H24C 109.5
H24B C24 H24C 109.5

loop_
_geom_bond_atom_site_label_1
_geom_bond_atom_site_label_2
_geom_bond_distance
S1 C1 1.7830(12)
S1 C7 1.8186(12)
O1 C8 1.3998(14)
O1 C12 1.4301(15)
O2 C10 1.2115(15)
O3 C9 1.2264(14)
N1 C9 1.3483(15)
N1 C7 1.4538(14)
N1 H1N 0.8764
N2 C10 1.3975(15)
N2 C9 1.4032(14)
N2 C8 1.4733(15)
C1 C2 1.3936(17)
C1 C6 1.3978(17)
C2 C3 1.3903(18)
C2 H2 0.9500
C3 C4 1.3875(18)
C3 H3 0.9500
C4 C5 1.3886(18)
C4 H4 0.9500
C5 C6 1.3887(18)
C5 H5 0.9500
C6 H6 0.9500
C7 C8 1.5413(16)
C7 H7 1.0000
C8 H8 1.0000
C10 C11 1.5006(18)
C11 H11A 0.9800
C11 H11B 0.9800
C11 H11C 0.9800
C12 H12A 0.9800
C12 H12B 0.9800
C12 H12C 0.9800
S2 C13 1.7775(13)
S2 C19 1.8157(12)
O4 C20 1.4059(14)
O4 C24 1.4329(14)
O5 C22 1.2124(15)
O6 C21 1.2232(15)
N3 C21 1.3545(15)
N3 C19 1.4496(14)
N3 H3N 0.8921
N4 C22 1.3980(15)
N4 C21 1.4017(15)
N4 C20 1.4609(15)
C13 C14 1.3957(17)
C13 C18 1.3977(17)
C14 C15 1.3897(18)
C14 H14 0.9500
C15 C16 1.384(2)
C15 H15 0.9500
C16 C17 1.3882(19)
C16 H16 0.9500
C17 C18 1.3907(18)
C17 H17 0.9500
C18 H18 0.9500
C19 C20 1.5524(16)
C19 H19 1.0000
C20 H20 1.0000
C22 C23 1.4976(17)
C23 H23A 0.9800
C23 H23B 0.9800
C23 H23C 0.9800
C24 H24A 0.9800
C24 H24B 0.9800
C24 H24C 0.9800

loop_
_geom_hbond_atom_site_label_D
_geom_hbond_atom_site_label_H
_geom_hbond_atom_site_label_A
_geom_hbond_site_symmetry_A
_geom_hbond_distance_DH
_geom_hbond_distance_HA
_geom_hbond_distance_DA
_geom_hbond_angle_DHA
N1 H1N O6 1_444 0.88 1.99 2.8483(13) 165
N3 H3N O3 1_666 0.89 1.99 2.8623(13) 167
C8 H8 S2 2_666 1.00 2.86 3.7891(12) 156
C7 H7 O3 2 1.00 2.63 3.4150(15) 135
C18 H18 O3 1_666 0.95 2.55 3.4790(15) 167
C20 H20 O1 2_566 1.00 2.47 3.4604(15) 173
C2 H2 Cg2 2_666 0.95 2.83 3.5830(17) 137
C15 H15 Cg1 1_555 0.95 2.68 3.4496(15) 138

loop_
_geom_torsion_atom_site_label_1
_geom_torsion_atom_site_label_2
_geom_torsion_atom_site_label_3
_geom_torsion_atom_site_label_4
_geom_torsion
C7 S1 C1 C2 -88.48(10)
C7 S1 C1 C6 95.09(10)
C6 C1 C2 C3 -0.98(19)
S1 C1 C2 C3 -177.44(10)
C1 C2 C3 C4 1.2(2)
C2 C3 C4 C5 -0.9(2)
C3 C4 C5 C6 0.22(19)
C4 C5 C6 C1 0.03(19)
C2 C1 C6 C5 0.35(18)
S1 C1 C6 C5 176.78(9)
C9 N1 C7 C8 -17.42(13)
C9 N1 C7 S1 -137.63(9)
C1 S1 C7 N1 -85.84(9)
C1 S1 C7 C8 158.98(8)
C12 O1 C8 N2 91.43(12)
C12 O1 C8 C7 -157.09(10)
C10 N2 C8 O1 -82.90(13)
C9 N2 C8 O1 95.95(11)
C10 N2 C8 C7 161.46(10)
C9 N2 C8 C7 -19.68(12)
N1 C7 C8 O1 -97.00(10)
S1 C7 C8 O1 25.53(11)
N1 C7 C8 N2 21.08(11)
S1 C7 C8 N2 143.61(8)
C7 N1 C9 O3 -174.34(12)
C7 N1 C9 N2 5.55(13)
C10 N2 C9 O3 8.5(2)
C8 N2 C9 O3 -170.27(11)
C10 N2 C9 N1 -171.40(11)
C8 N2 C9 N1 9.84(13)
C9 N2 C10 O2 177.09(12)
C8 N2 C10 O2 -4.27(18)
C9 N2 C10 C11 -2.51(19)
C8 N2 C10 C11 176.13(11)
C19 S2 C13 C14 135.75(10)
C19 S2 C13 C18 -48.11(12)
C18 C13 C14 C15 0.18(19)
S2 C13 C14 C15 176.47(10)
C13 C14 C15 C16 0.8(2)
C14 C15 C16 C17 -0.8(2)
C15 C16 C17 C18 -0.3(2)
C16 C17 C18 C13 1.24(19)
C14 C13 C18 C17 -1.19(19)
S2 C13 C18 C17 -177.25(10)
C21 N3 C19 C20 17.05(13)
C21 N3 C19 S2 135.93(9)
C13 S2 C19 N3 92.14(9)
C13 S2 C19 C20 -152.75(8)
C24 O4 C20 N4 -128.97(10)
C24 O4 C20 C19 119.19(11)
C22 N4 C20 O4 70.60(13)
C21 N4 C20 O4 -103.86(11)
C22 N4 C20 C19 -171.06(10)
C21 N4 C20 C19 14.49(12)
N3 C19 C20 O4 98.13(10)
S2 C19 C20 O4 -25.09(12)
N3 C19 C20 N4 -17.87(11)
S2 C19 C20 N4 -141.09(8)
C19 N3 C21 O6 170.27(12)
C19 N3 C21 N4 -8.52(14)
C22 N4 C21 O6 2.6(2)
C20 N4 C21 O6 176.49(12)
C22 N4 C21 N3 -178.58(12)
C20 N4 C21 N3 -4.72(13)
C21 N4 C22 O5 -176.52(12)
C20 N4 C22 O5 10.04(17)
C21 N4 C22 C23 3.76(19)
C20 N4 C22 C23 -169.67(11)
